data_2215869
loop_
_publ_author_name
'A. Thiruvalluvar'
'S. Balamurugan'
'R. J. Butcher'
'K. Pandiarajan'
'D. Devanathan'

_publ_section_title
;
 2-(4-Fluorophenyl)-6-phenyltetrahydro-2<i>H</i>-thiopyran-4-one
 1-oxide
;
_journal_coeditor_code CV2320
_journal_issue 11
_journal_name_full 'Acta Crystallographica Section E'
_journal_page_first o4486
_journal_page_last o4486
_journal_paper_doi 10.1107/S1600536807053111
_journal_volume 63
_journal_year 2007
_chemical_formula_iupac 'C17 H14 F O2 S'
_chemical_formula_moiety 'C17 H14 F O2 S'
_chemical_formula_structural 'C17 H14 F O2 S'
_chemical_formula_sum 'C17 H14 F O2 S'
_chemical_formula_weight 301.35
_chemical_melting_point 429
_chemical_name_common 'cis-2-(p-Fluoro)phenyl-6-phenyldithian-4-one 1-oxide'
_chemical_name_systematic
;
2-(4-Fluorophenyl)-6-phenyltetrahydro-2H-thiopyran-4-one 1-oxide
;
_space_group_IT_number 62
_symmetry_cell_setting orthorhombic
_symmetry_space_group_name_Hall '-P 2ac 2n'
_symmetry_space_group_name_H-M 'P n m a'
_atom_sites_solution_hydrogens geom
_atom_sites_solution_primary direct
_atom_sites_solution_secondary difmap
_cell_angle_alpha 90
_cell_angle_beta 90
_cell_angle_gamma 90
_cell_formula_units_Z 4
_cell_length_a 11.3887(5)
_cell_length_b 24.6558(14)
_cell_length_c 5.1828(2)
_cell_measurement_temperature 200
_cell_volume 1455.32(12)
_computing_cell_refinement 'CrysAlis CCD (Oxford Diffraction, 2007)'
_computing_data_collection 'CrysAlis CCD (Oxford Diffraction, 2007)'
_computing_data_reduction 'CrysAlis RED (Oxford Diffraction, 2007)'
_computing_molecular_graphics 'ORTEP-3 (Farrugia, 1997)'
_computing_publication_material 'PLATON (Spek, 2003)'
_computing_structure_refinement 'SHELXL97 (Sheldrick, 1997)'
_computing_structure_solution 'SHELXS97 (Sheldrick, 1997)'
_diffrn_ambient_temperature 200(2)
_diffrn_detector_area_resol_mean 10.5081
_diffrn_measured_fraction_theta_full 0.988
_diffrn_measured_fraction_theta_max 0.988
_diffrn_measurement_device_type 'CrysAlis CCD'
_diffrn_measurement_method '\f and \w'
_diffrn_radiation_monochromator graphite
_diffrn_radiation_source 'Enhance (Mo) X-ray Source'
_diffrn_radiation_type MoK\a
_diffrn_radiation_wavelength 0.71073
_diffrn_reflns_av_R_equivalents 0.0635
_diffrn_reflns_av_sigmaI/netI 0.0206
_diffrn_reflns_limit_h_max 13
_diffrn_reflns_limit_h_min -13
_diffrn_reflns_limit_k_max 29
_diffrn_reflns_limit_k_min -29
_diffrn_reflns_limit_l_max 6
_diffrn_reflns_limit_l_min -6
_diffrn_reflns_number 12255
_diffrn_reflns_theta_full 25.02
_diffrn_reflns_theta_max 25.02
_diffrn_reflns_theta_min 4.63
_diffrn_standards_decay_% 0
_diffrn_standards_interval_count 0
_diffrn_standards_interval_time 0
_diffrn_standards_number 0
_exptl_absorpt_coefficient_mu 0.234
_exptl_absorpt_correction_T_max 1.00000
_exptl_absorpt_correction_T_min 0.91502
_exptl_absorpt_correction_type multi-scan
_exptl_absorpt_process_details '(CrysAlis RED; Oxford Diffraction, 2007)'
_exptl_crystal_colour colourless
_exptl_crystal_density_diffrn 1.375
_exptl_crystal_density_method 'not measured'
_exptl_crystal_description prism
_exptl_crystal_F_000 628
_exptl_crystal_size_max 0.47
_exptl_crystal_size_mid 0.42
_exptl_crystal_size_min 0.22
_refine_diff_density_max 0.412
_refine_diff_density_min -0.610
_refine_ls_extinction_method none
_refine_ls_goodness_of_fit_ref 1.225
_refine_ls_hydrogen_treatment mixed
_refine_ls_matrix_type full
_refine_ls_number_parameters 108
_refine_ls_number_reflns 1297
_refine_ls_number_restraints 0
_refine_ls_restrained_S_all 1.225
_refine_ls_R_factor_all 0.0881
_refine_ls_R_factor_gt 0.0853
_refine_ls_shift/su_max <0.004
_refine_ls_shift/su_mean 0.000
_refine_ls_structure_factor_coef Fsqd
_refine_ls_weighting_details 'calc w=1/[\s^2^(Fo^2^)+6.1662P] where P=(Fo^2^+2Fc^2^)/3'
_refine_ls_weighting_scheme calc
_refine_ls_wR_factor_gt 0.1691
_refine_ls_wR_factor_ref 0.1702
_reflns_number_gt 1218
_reflns_number_total 1297
_reflns_threshold_expression I>2\s(I)
_cod_data_source_file cv2320.cif
_cod_data_source_block I
_cod_depositor_comments
;
The following automatic conversions were performed:
'_symmetry_cell_setting' value 'Orthorhombic' changed to 'orthorhombic'
according to '/home/saulius/struct/CIF-dictionaries/cif_core.dic'
dictionary named 'cif_core.dic' version 2.4.1 from 2010-06-29.

Automatic conversion script
Id: cif_fix_enum 1527 2010-12-29 10:47:43Z saulius 

The following automatic conversions were performed:

'_symmetry_cell_setting' value 'Orthorhombic' changed to
'orthorhombic' according to
/home/saulius/struct/CIF-dictionaries/cif_core.dic dictionary named
'cif_core.dic' version 2.4.1 from 2010-06-29.

Automatic conversion script
Id: cif_fix_values 1715 2011-07-08 13:25:40Z adriana 
;
_cod_database_code 2215869
_cod_database_fobs_code 2215869

loop_
_symmetry_equiv_pos_site_id
_symmetry_equiv_pos_as_xyz
1 x,y,z
2 1/2-x,-y,1/2+z
3 1/2+x,1/2-y,1/2-z
4 -x,1/2+y,-z
5 -x,-y,-z
6 1/2+x,y,1/2-z
7 1/2-x,1/2+y,1/2+z
8 x,1/2-y,z

loop_
_atom_site_aniso_label
_atom_site_aniso_U_11
_atom_site_aniso_U_22
_atom_site_aniso_U_33
_atom_site_aniso_U_12
_atom_site_aniso_U_13
_atom_site_aniso_U_23
S1 0.0222(3) 0.0475(4) 0.0180(3) 0.0000 -0.0027(3) 0.0000
O1 0.0384(10) 0.0743(14) 0.0162(9) 0.0000 0.0048(9) 0.0000
O4 0.0290(10) 0.124(2) 0.0355(11) 0.0000 -0.0096(10) 0.0000
C2 0.0271(9) 0.0576(12) 0.0242(9) 0.0057(9) -0.0001(9) 0.0059(9)
C3 0.0257(9) 0.0688(14) 0.0360(11) 0.0067(10) -0.0032(10) 0.0015(11)
C4 0.0204(12) 0.077(2) 0.0247(14) 0.0000 0.0015(12) 0.0000
C11A 0.0380(11) 0.0472(12) 0.0316(12) 0.0079(10) -0.0068(11) 0.0057(10)
C12A 0.051(2) 0.0641(16) 0.0770(19) -0.0027(16) 0.0194(19) -0.0227(16)
C13A 0.080(3) 0.079(2) 0.109(3) 0.013(2) -0.007(3) -0.042(2)
C14A 0.0651(19) 0.0520(16) 0.110(3) 0.0069(16) -0.024(2) -0.005(2)
C15A 0.0582(16) 0.0645(17) 0.077(3) -0.0136(15) -0.015(2) 0.018(2)
C16A 0.0455(13) 0.0615(16) 0.046(2) -0.0030(13) -0.0031(16) -0.0034(18)
F1A 0.099(3) 0.0493(17) 0.159(5) -0.007(2) -0.035(3) -0.039(3)
F1B 0.099(3) 0.0493(17) 0.159(5) -0.007(2) -0.035(3) -0.039(3)
C11B 0.0380(11) 0.0472(12) 0.0316(12) 0.0079(10) -0.0068(11) 0.0057(10)
C12B 0.051(2) 0.0641(16) 0.0770(19) -0.0027(16) 0.0194(19) -0.0227(16)
C13B 0.080(3) 0.079(2) 0.109(3) 0.013(2) -0.007(3) -0.042(2)
C14B 0.0651(19) 0.0520(16) 0.110(3) 0.0069(16) -0.024(2) -0.005(2)
C15B 0.0582(16) 0.0645(17) 0.077(3) -0.0136(15) -0.015(2) 0.018(2)
C16B 0.0455(13) 0.0615(16) 0.046(2) -0.0030(13) -0.0031(16) -0.0034(18)

loop_
_atom_site_type_symbol
_atom_site_label
_atom_site_fract_x
_atom_site_fract_y
_atom_site_fract_z
_atom_site_U_iso_or_equiv
_atom_site_thermal_displace_type
_atom_site_occupancy
S S1 0.22216(6) 0.25000 0.26615(12) 0.0292(2) Uani 1.000
O O1 0.29629(18) 0.25000 0.0254(3) 0.0430(6) Uani 1.000
O O4 0.53648(19) 0.25000 0.7603(5) 0.0628(8) Uani 1.000
C C2 0.27869(17) 0.19474(9) 0.4669(4) 0.0363(6) Uani 1.000
C C3 0.41209(17) 0.19809(10) 0.4870(4) 0.0435(7) Uani 1.000
C C4 0.4589(2) 0.25000 0.6018(5) 0.0407(9) Uani 1.000
C C11A 0.23702(14) 0.14190(6) 0.3389(3) 0.0389(7) Uani 0.751(2)
C C12A 0.29790(18) 0.11851(8) 0.1348(4) 0.0640(11) Uani 0.751(2)
C C13A 0.2563(3) 0.07115(9) 0.0215(5) 0.0893(16) Uani 0.751(2)
C C14A 0.1539(3) 0.04718(8) 0.1123(6) 0.0757(13) Uani 0.751(2)
C C15A 0.09301(19) 0.07057(9) 0.3164(6) 0.0666(13) Uani 0.751(2)
C C16A 0.13457(15) 0.11792(8) 0.4297(4) 0.0510(10) Uani 0.751(2)
F F1A 0.1134(4) 0.00221(17) 0.0294(12) 0.102(2) Uani 0.3760(10)
F F1B 0.0819(14) 0.0004(5) 0.184(4) 0.102(2) Uani 0.1240(10)
C C11B 0.2246(4) 0.14362(19) 0.3974(10) 0.0389(7) Uani 0.249(2)
C C12B 0.2571(6) 0.1214(3) 0.1615(11) 0.0640(11) Uani 0.249(2)
C C13B 0.2080(8) 0.0727(3) 0.0801(15) 0.0893(16) Uani 0.249(2)
C C14B 0.1264(8) 0.0462(3) 0.235(2) 0.0757(13) Uani 0.249(2)
C C15B 0.0938(6) 0.0685(3) 0.4705(19) 0.0666(13) Uani 0.249(2)
C C16B 0.1430(5) 0.1171(3) 0.5519(12) 0.0510(10) Uani 0.249(2)
H H3A 0.44573 0.19371 0.31205 0.0522 Uiso 1.000
H H3B 0.44008 0.16732 0.59314 0.0522 Uiso 1.000
H H12A 0.36791 0.13490 0.07269 0.0769 Uiso 0.751(2)
H H13A 0.29794 0.05517 -0.11800 0.1071 Uiso 0.751(2)
H H15A 0.02300 0.05418 0.37848 0.0796 Uiso 0.751(2)
H H16A 0.09297 0.13391 0.56917 0.0610 Uiso 0.751(2)
H H2 0.2454(15) 0.2004(7) 0.636(3) 0.025(5) Uiso 1.000
H H12B 0.31295 0.13951 0.05590 0.0769 Uiso 0.249(2)
H H13B 0.23027 0.05754 -0.08116 0.1071 Uiso 0.249(2)
H H15B 0.03804 0.05035 0.57606 0.0796 Uiso 0.249(2)
H H16B 0.12072 0.13232 0.71313 0.0610 Uiso 0.249(2)

loop_
_atom_type_symbol
_atom_type_description
_atom_type_scat_dispersion_real
_atom_type_scat_dispersion_imag
_atom_type_scat_source
S S 0.1246 0.1234 'International Tables Vol C Tables 4.2.6.8 and 6.1.1.4'
O O 0.0106 0.0060 'International Tables Vol C Tables 4.2.6.8 and 6.1.1.4'
F F 0.0171 0.0103 'International Tables Vol C Tables 4.2.6.8 and 6.1.1.4'
H H 0.0000 0.0000 'International Tables Vol C Tables 4.2.6.8 and 6.1.1.4'
C C 0.0033 0.0016 'International Tables Vol C Tables 4.2.6.8 and 6.1.1.4'

loop_
_geom_angle_atom_site_label_1
_geom_angle_atom_site_label_2
_geom_angle_atom_site_label_3
_geom_angle_site_symmetry_3
_geom_angle
_geom_angle_publ_flag
O1 S1 C2 . 105.88(8) no
O1 S1 C2 8_555 105.88(8) no
C2 S1 C2 8_555 96.15(10) no
S1 C2 C3 . 110.41(15) no
S1 C2 C11A . 106.07(13) no
S1 C2 C11B . 110.9(2) no
C3 C2 C11A . 112.52(17) no
C3 C2 C11B . 119.2(2) no
C2 C3 C4 . 115.14(18) no
O4 C4 C3 . 121.82(11) no
O4 C4 C3 8_555 121.82(11) no
C3 C4 C3 8_555 116.1(2) no
C2 C11A C12A . 121.74(15) no
C2 C11A C16A . 118.26(15) no
C12A C11A C16A . 119.99(16) no
C12B C11B C16B . 120.0(5) no
C2 C11B C12B . 116.7(5) no
C2 C11B C16B . 123.4(5) no
C11A C12A C13A . 120.0(2) no
C11B C12B C13B . 120.0(6) no
C12A C13A C14A . 120.0(2) no
C12B C13B C14B . 120.0(7) no
C13A C14A C15A . 120.0(2) no
C13B C14B C15B . 120.0(7) no
C14A C15A C16A . 120.0(2) no
C14B C15B C16B . 120.1(7) no
C11A C16A C15A . 120.00(19) no
C11B C16B C15B . 120.1(6) no
S1 C2 H2 . 105.7(10) no
C3 C2 H2 . 108.8(10) no
C11A C2 H2 . 113.2(10) no
C11B C2 H2 . 100.6(11) no
C2 C3 H3A . 108.00 no
C2 C3 H3B . 108.00 no
C4 C3 H3A . 108.00 no
C4 C3 H3B . 108.00 no
H3A C3 H3B . 107.00 no
C11A C12A H12A . 120.00 no
C13A C12A H12A . 120.00 no
C13B C12B H12B . 120.00 no
C11B C12B H12B . 120.00 no
C14A C13A H13A . 120.00 no
C12A C13A H13A . 120.00 no
C14B C13B H13B . 120.00 no
C12B C13B H13B . 120.00 no
C16A C15A H15A . 120.00 no
C14A C15A H15A . 120.00 no
C16B C15B H15B . 120.00 no
C14B C15B H15B . 120.00 no
C15A C16A H16A . 120.00 no
C11A C16A H16A . 120.00 no
C11B C16B H16B . 120.00 no
C15B C16B H16B . 120.00 no

loop_
_geom_bond_atom_site_label_1
_geom_bond_atom_site_label_2
_geom_bond_site_symmetry_2
_geom_bond_distance
_geom_bond_publ_flag
S1 O1 . 1.5065(18) no
S1 C2 . 1.831(2) no
S1 C2 8_555 1.831(2) no
F1A C14A . 1.275(5) no
F1B C14B . 1.266(15) no
O4 C4 . 1.206(3) no
C2 C11B . 1.448(5) no
C2 C3 . 1.525(3) no
C2 C11A . 1.537(3) no
C3 C4 . 1.509(3) no
C11A C16A . 1.390(2) no
C11A C12A . 1.390(3) no
C11B C16B . 1.390(8) no
C11B C12B . 1.390(8) no
C12A C13A . 1.390(3) no
C12B C13B . 1.390(11) no
C13A C14A . 1.390(4) no
C13B C14B . 1.391(12) no
C14A C15A . 1.390(4) no
C14B C15B . 1.389(14) no
C15A C16A . 1.390(3) no
C15B C16B . 1.389(10) no
C2 H2 . 0.965(16) no
C3 H3A . 0.9900 no
C3 H3B . 0.9900 no
C12A H12A . 0.9500 no
C12B H12B . 0.9500 no
C13A H13A . 0.9500 no
C13B H13B . 0.9500 no
C15A H15A . 0.9500 no
C15B H15B . 0.9500 no
C16A H16A . 0.9500 no
C16B H16B . 0.9500 no

loop_
_geom_hbond_atom_site_label_D
_geom_hbond_atom_site_label_H
_geom_hbond_atom_site_label_A
_geom_hbond_site_symmetry_A
_geom_hbond_distance_DH
_geom_hbond_distance_HA
_geom_hbond_distance_DA
_geom_hbond_angle_DHA
_geom_hbond_publ_flag
C2 H2 O1 1_556 0.965(16) 2.430(16) 3.206(3) 137.2(13) no

loop_
_geom_torsion_atom_site_label_1
_geom_torsion_atom_site_label_2
_geom_torsion_atom_site_label_3
_geom_torsion_atom_site_label_4
_geom_torsion_site_symmetry_1
_geom_torsion_site_symmetry_4
_geom_torsion
_geom_torsion_publ_flag
O1 S1 C2 C3 . . 48.52(17) no
O1 S1 C2 C11A . . -73.65(13) no
C2 S1 C2 C3 8_555 . -59.94(16) no
C2 S1 C2 C11A 8_555 . 177.89(13) no
S1 C2 C3 C4 . . 59.5(2) no
C11A C2 C3 C4 . . 177.76(17) no
S1 C2 C11A C12A . . 83.40(18) no
S1 C2 C11A C16A . . -95.60(17) no
C3 C2 C11A C12A . . -37.4(2) no
C3 C2 C11A C16A . . 143.58(18) no
C2 C3 C4 O4 . . 135.9(2) no
C2 C3 C4 C3 . 8_555 -50.3(3) no
C2 C11A C12A C13A . . -179.0(2) no
C16A C11A C12A C13A . . 0.0(3) no
C2 C11A C16A C15A . . 179.01(19) no
C12A C11A C16A C15A . . 0.0(3) no
C11A C12A C13A C14A . . 0.0(4) no
C12A C13A C14A C15A . . 0.0(4) no
C13A C14A C15A C16A . . 0.0(4) no
C14A C15A C16A C11A . . 0.0(4) no
